data_2237402
loop_
_publ_author_name
'Suresh, G.'
'Srinivasan, J.'
'Bakthadoss, M.'
'Aravindhan, S.'

_publ_section_title
;
 Methyl
 6-ethoxy-3-phenyl-3a,4-dihydro-3<i>H</i>-chromeno[4,3-<i>c</i>]isoxazole-3a-carboxylate
;
_journal_coeditor_code SU2543
_journal_issue 2
_journal_name_full 'Acta Crystallographica Section E'
_journal_page_first o180
_journal_paper_doi 10.1107/S1600536812051720
_journal_volume 69
_journal_year 2013
_chemical_formula_iupac 'C20 H19 N O5'
_chemical_formula_moiety 'C20 H19 N O5'
_chemical_formula_sum 'C20 H19 N O5'
_chemical_formula_weight 353.36
_chemical_name_systematic
;
Methyl
6-ethoxy-3-phenyl-3a,4-dihydro-3<i>H</i>-chromeno[4,3-<i>c</i>]isoxazole-3a-
carboxylate
;
_space_group_IT_number 14
_symmetry_cell_setting monoclinic
_symmetry_space_group_name_Hall '-P 2ybc'
_symmetry_space_group_name_H-M 'P 1 21/c 1'
_atom_sites_solution_hydrogens geom
_atom_sites_solution_primary direct
_atom_sites_solution_secondary difmap
_audit_creation_method SHELXL-97
_cell_angle_alpha 90.00
_cell_angle_beta 105.440(2)
_cell_angle_gamma 90.00
_cell_formula_units_Z 4
_cell_length_a 12.9342(6)
_cell_length_b 7.5591(2)
_cell_length_c 18.7138(8)
_cell_measurement_reflns_used 4245
_cell_measurement_temperature 298(2)
_cell_measurement_theta_max 28.42
_cell_measurement_theta_min 2.26
_cell_volume 1763.63(12)
_computing_cell_refinement '<i>SAINT</i> (Bruker, 2008)'
_computing_data_collection '<i>APEX2</i> (Bruker, 2008)'
_computing_data_reduction '<i>SAINT</i> (Bruker, 2008)'
_computing_molecular_graphics '<i>ORTEP-3</i> (Farrugia, 2012)'
_computing_publication_material '<i>SHELXL97</i> (Sheldrick, 2008) and <i>PLATON</i> (Spek, 2009)'
_computing_structure_refinement '<i>SHELXL97</i> (Sheldrick, 2008)'
_computing_structure_solution '<i>SHELXS97</i> (Sheldrick, 2008)'
_diffrn_ambient_temperature 298(2)
_diffrn_measured_fraction_theta_full 0.988
_diffrn_measured_fraction_theta_max 0.978
_diffrn_measurement_device_type 'Bruker APEXII CCD area-detector diffractometer'
_diffrn_measurement_method '\w and \f scans'
_diffrn_radiation_monochromator graphite
_diffrn_radiation_source 'fine-focus sealed tube'
_diffrn_radiation_type MoK\a
_diffrn_radiation_wavelength 0.71073
_diffrn_reflns_av_R_equivalents 0.0168
_diffrn_reflns_av_sigmaI/netI 0.0208
_diffrn_reflns_limit_h_max 17
_diffrn_reflns_limit_h_min -13
_diffrn_reflns_limit_k_max 6
_diffrn_reflns_limit_k_min -9
_diffrn_reflns_limit_l_max 25
_diffrn_reflns_limit_l_min -24
_diffrn_reflns_number 13064
_diffrn_reflns_theta_full 25.00
_diffrn_reflns_theta_max 28.42
_diffrn_reflns_theta_min 2.26
_diffrn_standards_decay_% 0
_diffrn_standards_number 0
_exptl_absorpt_coefficient_mu 0.096
_exptl_absorpt_correction_T_max 0.9904
_exptl_absorpt_correction_T_min 0.9764
_exptl_absorpt_correction_type multi-scan
_exptl_absorpt_process_details '(<i>SADABS</i>; Bruker, 2008)'
_exptl_crystal_colour colourless
_exptl_crystal_density_diffrn 1.331
_exptl_crystal_density_method 'not measured'
_exptl_crystal_description monoclinic
_exptl_crystal_F_000 744
_exptl_crystal_size_max 0.25
_exptl_crystal_size_mid 0.20
_exptl_crystal_size_min 0.10
_refine_diff_density_max 0.346
_refine_diff_density_min -0.222
_refine_ls_extinction_method none
_refine_ls_goodness_of_fit_ref 1.033
_refine_ls_hydrogen_treatment constr
_refine_ls_matrix_type full
_refine_ls_number_parameters 237
_refine_ls_number_reflns 4245
_refine_ls_number_restraints 0
_refine_ls_restrained_S_all 1.033
_refine_ls_R_factor_all 0.0591
_refine_ls_R_factor_gt 0.0420
_refine_ls_shift/su_max 0.002
_refine_ls_shift/su_mean 0.000
_refine_ls_structure_factor_coef Fsqd
_refine_ls_weighting_details 'calc w=1/[\s^2^(Fo^2^)+(0.0578P)^2^+0.5069P] where P=(Fo^2^+2Fc^2^)/3'
_refine_ls_weighting_scheme calc
_refine_ls_wR_factor_gt 0.1100
_refine_ls_wR_factor_ref 0.1245
_reflns_number_gt 3253
_reflns_number_total 4245
_reflns_threshold_expression >2sigma(I)
_cod_data_source_file su2543.cif
_cod_data_source_block I
_cod_database_code 2237402
_cod_database_fobs_code 2237402

loop_
_symmetry_equiv_pos_as_xyz
'x, y, z'
'-x, y+1/2, -z+1/2'
'-x, -y, -z'
'x, -y-1/2, z-1/2'

loop_
_atom_site_type_symbol
_atom_site_label
_atom_site_fract_x
_atom_site_fract_y
_atom_site_fract_z
_atom_site_U_iso_or_equiv
_atom_site_adp_type
_atom_site_calc_flag
_atom_site_refinement_flags
_atom_site_occupancy
_atom_site_symmetry_multiplicity
C C1 0.34469(12) 0.7365(2) 0.84801(8) 0.0408(3) Uani d . 1 1
H H1 0.3280 0.7202 0.7969 0.049 Uiso calc R 1 1
C C2 0.44803(13) 0.7149(2) 0.89052(9) 0.0497(4) Uani d . 1 1
H H2 0.5013 0.6828 0.8680 0.060 Uiso calc R 1 1
C C3 0.47417(12) 0.7405(2) 0.96675(9) 0.0467(4) Uani d . 1 1
H H3 0.5449 0.7270 0.9945 0.056 Uiso calc R 1 1
C C4 0.39633(11) 0.78572(19) 1.00188(8) 0.0365(3) Uani d . 1 1
C C5 0.28961(10) 0.80410(17) 0.95890(7) 0.0299(3) Uani d . 1 1
C C6 0.10418(10) 0.81790(19) 0.95728(7) 0.0331(3) Uani d . 1 1
H H6A 0.0582 0.8683 0.9853 0.040 Uiso calc R 1 1
H H6B 0.0895 0.6921 0.9516 0.040 Uiso calc R 1 1
C C7 0.08137(10) 0.90610(17) 0.88085(7) 0.0290(3) Uani d . 1 1
C C8 -0.02921(11) 0.87517(19) 0.82484(7) 0.0341(3) Uani d . 1 1
H H8 -0.0613 0.9908 0.8088 0.041 Uiso calc R 1 1
C C9 0.15362(10) 0.81458(16) 0.84177(7) 0.0291(3) Uani d . 1 1
C C10 0.26470(11) 0.78305(17) 0.88215(7) 0.0308(3) Uani d . 1 1
C C11 0.51955(13) 0.7982(3) 1.12204(9) 0.0539(4) Uani d . 1 1
H H11A 0.5661 0.8839 1.1076 0.065 Uiso calc R 1 1
H H11B 0.5473 0.6806 1.1177 0.065 Uiso calc R 1 1
C C12 0.51486(19) 0.8317(4) 1.20010(11) 0.0856(7) Uani d . 1 1
H H12A 0.4827 0.9451 1.2029 0.128 Uiso calc R 1 1
H H12B 0.5862 0.8302 1.2326 0.128 Uiso calc R 1 1
H H12C 0.4727 0.7413 1.2149 0.128 Uiso calc R 1 1
C C13 0.10049(11) 1.10449(19) 0.89314(7) 0.0338(3) Uani d . 1 1
C C14 0.20504(14) 1.3490(2) 0.87993(12) 0.0608(5) Uani d . 1 1
H H14A 0.1388 1.4113 0.8606 0.091 Uiso calc R 1 1
H H14B 0.2550 1.3815 0.8524 0.091 Uiso calc R 1 1
H H14C 0.2342 1.3792 0.9312 0.091 Uiso calc R 1 1
C C15 -0.10961(10) 0.76672(18) 0.85102(7) 0.0331(3) Uani d . 1 1
C C16 -0.18456(12) 0.8534(2) 0.87901(9) 0.0437(4) Uani d . 1 1
H H16 -0.1854 0.9764 0.8802 0.052 Uiso calc R 1 1
C C17 -0.25822(14) 0.7588(3) 0.90523(10) 0.0565(4) Uani d . 1 1
H H17 -0.3079 0.8180 0.9244 0.068 Uiso calc R 1 1
C C18 -0.25809(14) 0.5775(3) 0.90297(10) 0.0565(4) Uani d . 1 1
H H18 -0.3081 0.5139 0.9202 0.068 Uiso calc R 1 1
C C19 -0.18410(14) 0.4897(2) 0.87527(10) 0.0550(4) Uani d . 1 1
H H19 -0.1840 0.3667 0.8740 0.066 Uiso calc R 1 1
C C20 -0.10973(13) 0.5836(2) 0.84930(9) 0.0452(4) Uani d . 1 1
H H20 -0.0598 0.5236 0.8307 0.054 Uiso calc R 1 1
N N1 0.10693(10) 0.75033(17) 0.77828(6) 0.0376(3) Uani d . 1 1
O O1 0.21512(7) 0.84634(13) 0.99612(5) 0.0351(2) Uani d . 1 1
O O2 -0.00309(9) 0.79042(16) 0.76155(5) 0.0456(3) Uani d . 1 1
O O3 0.41260(8) 0.81419(16) 1.07581(6) 0.0473(3) Uani d . 1 1
O O4 0.04263(10) 1.19594(15) 0.91752(7) 0.0560(3) Uani d . 1 1
O O5 0.18555(8) 1.16068(13) 0.87330(6) 0.0442(3) Uani d . 1 1

loop_
_atom_site_aniso_label
_atom_site_aniso_U_11
_atom_site_aniso_U_22
_atom_site_aniso_U_33
_atom_site_aniso_U_12
_atom_site_aniso_U_13
_atom_site_aniso_U_23
C1 0.0428(8) 0.0401(8) 0.0440(7) 0.0001(6) 0.0196(6) -0.0057(6)
C2 0.0400(8) 0.0554(10) 0.0602(10) 0.0050(7) 0.0244(7) -0.0042(8)
C3 0.0295(7) 0.0533(10) 0.0561(9) 0.0037(6) 0.0093(6) 0.0042(7)
C4 0.0342(7) 0.0344(8) 0.0398(7) -0.0005(5) 0.0081(6) 0.0035(6)
C5 0.0305(6) 0.0247(6) 0.0359(6) 0.0000(5) 0.0110(5) 0.0013(5)
C6 0.0304(6) 0.0377(7) 0.0326(6) 0.0001(5) 0.0106(5) 0.0037(5)
C7 0.0292(6) 0.0276(7) 0.0306(6) -0.0009(5) 0.0087(5) 0.0015(5)
C8 0.0335(7) 0.0340(7) 0.0331(6) -0.0002(5) 0.0057(5) 0.0031(5)
C9 0.0353(7) 0.0228(6) 0.0312(6) -0.0029(5) 0.0125(5) 0.0008(5)
C10 0.0343(7) 0.0228(6) 0.0368(6) -0.0021(5) 0.0121(5) -0.0019(5)
C11 0.0421(9) 0.0584(11) 0.0511(9) -0.0016(7) -0.0051(7) 0.0071(8)
C12 0.0797(15) 0.118(2) 0.0469(10) -0.0033(14) -0.0051(10) 0.0057(12)
C13 0.0363(7) 0.0312(7) 0.0323(6) 0.0019(5) 0.0062(5) -0.0006(5)
C14 0.0486(10) 0.0267(8) 0.0982(14) -0.0065(7) 0.0038(9) 0.0070(8)
C15 0.0287(6) 0.0345(7) 0.0333(6) -0.0011(5) 0.0033(5) 0.0003(5)
C16 0.0376(8) 0.0377(8) 0.0557(9) -0.0017(6) 0.0124(7) -0.0071(7)
C17 0.0406(9) 0.0671(12) 0.0677(11) -0.0065(8) 0.0247(8) -0.0119(9)
C18 0.0463(9) 0.0633(12) 0.0616(10) -0.0185(8) 0.0177(8) 0.0046(9)
C19 0.0575(10) 0.0367(9) 0.0691(11) -0.0102(7) 0.0139(9) 0.0050(8)
C20 0.0449(8) 0.0344(8) 0.0581(9) 0.0015(6) 0.0168(7) -0.0015(7)
N1 0.0399(7) 0.0405(7) 0.0332(5) -0.0065(5) 0.0112(5) -0.0032(5)
O1 0.0313(5) 0.0444(6) 0.0297(4) 0.0024(4) 0.0082(4) -0.0010(4)
O2 0.0386(5) 0.0654(7) 0.0316(5) -0.0081(5) 0.0073(4) -0.0052(5)
O3 0.0377(6) 0.0623(7) 0.0381(5) 0.0015(5) 0.0036(4) 0.0023(5)
O4 0.0714(8) 0.0398(6) 0.0659(7) 0.0076(6) 0.0343(6) -0.0079(5)
O5 0.0364(5) 0.0245(5) 0.0706(7) -0.0013(4) 0.0123(5) 0.0041(4)

loop_
_atom_type_symbol
_atom_type_description
_atom_type_scat_dispersion_real
_atom_type_scat_dispersion_imag
_atom_type_scat_source
C C 0.0033 0.0016 'International Tables Vol C Tables 4.2.6.8 and 6.1.1.4'
H H 0.0000 0.0000 'International Tables Vol C Tables 4.2.6.8 and 6.1.1.4'
N N 0.0061 0.0033 'International Tables Vol C Tables 4.2.6.8 and 6.1.1.4'
O O 0.0106 0.0060 'International Tables Vol C Tables 4.2.6.8 and 6.1.1.4'

loop_
_geom_angle_atom_site_label_1
_geom_angle_atom_site_label_2
_geom_angle_atom_site_label_3
_geom_angle
C2 C1 C10 119.37(14)
C2 C1 H1 120.3
C10 C1 H1 120.3
C1 C2 C3 120.84(14)
C1 C2 H2 119.6
C3 C2 H2 119.6
C4 C3 C2 120.88(14)
C4 C3 H3 119.6
C2 C3 H3 119.6
O3 C4 C3 125.96(13)
O3 C4 C5 115.37(12)
C3 C4 C5 118.67(13)
O1 C5 C10 123.36(12)
O1 C5 C4 116.64(11)
C10 C5 C4 119.98(12)
O1 C6 C7 108.90(10)
O1 C6 H6A 109.9
C7 C6 H6A 109.9
O1 C6 H6B 109.9
C7 C6 H6B 109.9
H6A C6 H6B 108.3
C9 C7 C13 115.42(11)
C9 C7 C6 105.31(10)
C13 C7 C6 107.65(11)
C9 C7 C8 100.56(10)
C13 C7 C8 109.47(10)
C6 C7 C8 118.62(11)
O2 C8 C15 110.70(11)
O2 C8 C7 104.08(10)
C15 C8 C7 117.10(10)
O2 C8 H8 108.2
C15 C8 H8 108.2
C7 C8 H8 108.2
N1 C9 C10 125.34(12)
N1 C9 C7 115.30(12)
C10 C9 C7 118.67(11)
C5 C10 C1 120.21(13)
C5 C10 C9 116.22(11)
C1 C10 C9 123.56(12)
O3 C11 C12 106.98(16)
O3 C11 H11A 110.3
C12 C11 H11A 110.3
O3 C11 H11B 110.3
C12 C11 H11B 110.3
H11A C11 H11B 108.6
C11 C12 H12A 109.5
C11 C12 H12B 109.5
H12A C12 H12B 109.5
C11 C12 H12C 109.5
H12A C12 H12C 109.5
H12B C12 H12C 109.5
O4 C13 O5 125.05(14)
O4 C13 C7 122.19(13)
O5 C13 C7 112.76(11)
O5 C14 H14A 109.5
O5 C14 H14B 109.5
H14A C14 H14B 109.5
O5 C14 H14C 109.5
H14A C14 H14C 109.5
H14B C14 H14C 109.5
C16 C15 C20 119.08(14)
C16 C15 C8 118.66(13)
C20 C15 C8 122.25(13)
C17 C16 C15 120.52(15)
C17 C16 H16 119.7
C15 C16 H16 119.7
C18 C17 C16 120.00(16)
C18 C17 H17 120.0
C16 C17 H17 120.0
C17 C18 C19 120.09(16)
C17 C18 H18 120.0
C19 C18 H18 120.0
C18 C19 C20 120.22(16)
C18 C19 H19 119.9
C20 C19 H19 119.9
C19 C20 C15 120.09(15)
C19 C20 H20 120.0
C15 C20 H20 120.0
C9 N1 O2 108.97(11)
C5 O1 C6 116.72(10)
N1 O2 C8 110.62(9)
C4 O3 C11 117.75(12)
C13 O5 C14 115.58(13)

loop_
_geom_bond_atom_site_label_1
_geom_bond_atom_site_label_2
_geom_bond_distance
C1 C2 1.371(2)
C1 C10 1.3980(19)
C1 H1 0.9300
C2 C3 1.389(2)
C2 H2 0.9300
C3 C4 1.384(2)
C3 H3 0.9300
C4 O3 1.3600(17)
C4 C5 1.4073(18)
C5 O1 1.3685(16)
C5 C10 1.3948(18)
C6 O1 1.4416(16)
C6 C7 1.5337(17)
C6 H6A 0.9700
C6 H6B 0.9700
C7 C9 1.5003(18)
C7 C13 1.5273(19)
C7 C8 1.5494(17)
C8 O2 1.4630(17)
C8 C15 1.5049(19)
C8 H8 0.9800
C9 N1 1.2767(17)
C9 C10 1.4540(18)
C11 O3 1.4281(18)
C11 C12 1.500(3)
C11 H11A 0.9700
C11 H11B 0.9700
C12 H12A 0.9600
C12 H12B 0.9600
C12 H12C 0.9600
C13 O4 1.1949(17)
C13 O5 1.3215(17)
C14 O5 1.4451(19)
C14 H14A 0.9600
C14 H14B 0.9600
C14 H14C 0.9600
C15 C16 1.383(2)
C15 C20 1.385(2)
C16 C17 1.382(2)
C16 H16 0.9300
C17 C18 1.371(3)
C17 H17 0.9300
C18 C19 1.375(3)
C18 H18 0.9300
C19 C20 1.384(2)
C19 H19 0.9300
C20 H20 0.9300
N1 O2 1.4063(16)

loop_
_geom_hbond_atom_site_label_D
_geom_hbond_atom_site_label_H
_geom_hbond_atom_site_label_A
_geom_hbond_site_symmetry_A
_geom_hbond_distance_DH
_geom_hbond_distance_HA
_geom_hbond_distance_DA
_geom_hbond_angle_DHA
C6 H6A O4 3_577.01 0.97 2.55 3.3875(19) 145
C8 H8 N1 2_556.01 0.98 2.52 3.4269(19) 154

loop_
_geom_torsion_atom_site_label_1
_geom_torsion_atom_site_label_2
_geom_torsion_atom_site_label_3
_geom_torsion_atom_site_label_4
_geom_torsion
C10 C1 C2 C3 -0.6(2)
C1 C2 C3 C4 1.0(3)
C2 C3 C4 O3 -179.88(15)
C2 C3 C4 C5 0.5(2)
O3 C4 C5 O1 -0.61(18)
C3 C4 C5 O1 179.04(13)
O3 C4 C5 C10 178.04(12)
C3 C4 C5 C10 -2.3(2)
O1 C6 C7 C9 61.42(13)
O1 C6 C7 C13 -62.23(13)
O1 C6 C7 C8 172.88(11)
C9 C7 C8 O2 -5.46(12)
C13 C7 C8 O2 116.48(12)
C6 C7 C8 O2 -119.52(12)
C9 C7 C8 C15 117.06(12)
C13 C7 C8 C15 -121.00(13)
C6 C7 C8 C15 3.00(18)
C13 C7 C9 N1 -115.20(13)
C6 C7 C9 N1 126.23(12)
C8 C7 C9 N1 2.45(15)
C13 C7 C9 C10 73.79(14)
C6 C7 C9 C10 -44.78(15)
C8 C7 C9 C10 -168.57(11)
O1 C5 C10 C1 -178.77(13)
C4 C5 C10 C1 2.7(2)
O1 C5 C10 C9 2.05(18)
C4 C5 C10 C9 -176.51(12)
C2 C1 C10 C5 -1.2(2)
C2 C1 C10 C9 177.92(14)
N1 C9 C10 C5 -155.97(13)
C7 C9 C10 C5 14.06(17)
N1 C9 C10 C1 24.9(2)
C7 C9 C10 C1 -165.09(13)
C9 C7 C13 O4 173.18(13)
C6 C7 C13 O4 -69.56(16)
C8 C7 C13 O4 60.65(17)
C9 C7 C13 O5 -6.14(16)
C6 C7 C13 O5 111.12(12)
C8 C7 C13 O5 -118.67(12)
O2 C8 C15 C16 -146.00(12)
C7 C8 C15 C16 94.96(15)
O2 C8 C15 C20 35.24(17)
C7 C8 C15 C20 -83.80(17)
C20 C15 C16 C17 0.3(2)
C8 C15 C16 C17 -178.49(14)
C15 C16 C17 C18 -0.6(3)
C16 C17 C18 C19 0.6(3)
C17 C18 C19 C20 -0.2(3)
C18 C19 C20 C15 -0.1(2)
C16 C15 C20 C19 0.0(2)
C8 C15 C20 C19 178.80(13)
C10 C9 N1 O2 172.22(12)
C7 C9 N1 O2 1.90(16)
C10 C5 O1 C6 18.01(17)
C4 C5 O1 C6 -163.39(12)
C7 C6 O1 C5 -50.96(15)
C9 N1 O2 C8 -5.87(15)
C15 C8 O2 N1 -119.54(12)
C7 C8 O2 N1 7.10(14)
C3 C4 O3 C11 0.7(2)
C5 C4 O3 C11 -179.68(13)
C12 C11 O3 C4 -178.77(16)
O4 C13 O5 C14 -2.3(2)
C7 C13 O5 C14 176.95(12)
